data_7700253
loop_
_publ_author_name
'Li, Li'
'Hua, Yang'
'Li, Xiao-Nan'
'Guo, Yu'
'Zhang, Hong'

_publ_section_title
;
 Reunderstanding the photoinduced charge transfer process of ammonium
 polyoxomolybdate.
;
_journal_issue 28
_journal_name_full 'Dalton transactions (Cambridge, England : 2003)'
_journal_page_first 10683
_journal_page_last 10688
_journal_paper_doi 10.1039/c9dt02106j
_journal_volume 48
_journal_year 2019
_chemical_formula_sum 'C20 H15 N O6'
_chemical_formula_weight 365.33
_space_group_IT_number 14
_space_group_name_Hall '-P 2yn'
_space_group_name_H-M_alt 'P 1 21/n 1'
_symmetry_cell_setting monoclinic
_symmetry_space_group_name_Hall '-P 2yn'
_symmetry_space_group_name_H-M 'P 1 21/n 1'
_atom_sites_solution_hydrogens geom
_atom_sites_solution_primary direct
_atom_sites_solution_secondary difmap
_audit_creation_method SHELXL-97
_audit_update_record
;
2018-12-01 deposited with the CCDC.    2019-06-11 downloaded from the CCDC.
;
_cell_angle_alpha 90.00
_cell_angle_beta 106.415(2)
_cell_angle_gamma 90.00
_cell_formula_units_Z 4
_cell_length_a 10.5965(14)
_cell_length_b 12.9681(17)
_cell_length_c 13.0204(17)
_cell_measurement_reflns_used 4175
_cell_measurement_temperature 273(2)
_cell_measurement_theta_max 26.12
_cell_measurement_theta_min 2.26
_cell_volume 1716.3(4)
_computing_structure_refinement 'SHELXL-97 (Sheldrick, 1997)'
_computing_structure_solution 'SHELXS-97 (Sheldrick, 1990)'
_diffrn_ambient_temperature 273(2)
_diffrn_measured_fraction_theta_full 0.998
_diffrn_measured_fraction_theta_max 0.998
_diffrn_measurement_device_type 'CCD area detector'
_diffrn_measurement_method 'phi and omega scans'
_diffrn_radiation_monochromator graphite
_diffrn_radiation_source 'fine-focus sealed tube'
_diffrn_radiation_type MoK\a
_diffrn_radiation_wavelength 0.71073
_diffrn_reflns_av_R_equivalents 0.0237
_diffrn_reflns_av_sigmaI/netI 0.0236
_diffrn_reflns_limit_h_max 13
_diffrn_reflns_limit_h_min -13
_diffrn_reflns_limit_k_max 16
_diffrn_reflns_limit_k_min -15
_diffrn_reflns_limit_l_max 15
_diffrn_reflns_limit_l_min -16
_diffrn_reflns_number 10558
_diffrn_reflns_theta_full 26.14
_diffrn_reflns_theta_max 26.14
_diffrn_reflns_theta_min 2.20
_exptl_absorpt_coefficient_mu 0.106
_exptl_absorpt_correction_T_max 0.974
_exptl_absorpt_correction_T_min 0.969
_exptl_crystal_colour coloreless
_exptl_crystal_density_diffrn 1.414
_exptl_crystal_density_method 'not measured'
_exptl_crystal_description block
_exptl_crystal_F_000 760
_exptl_crystal_size_max 0.30
_exptl_crystal_size_mid 0.28
_exptl_crystal_size_min 0.25
_refine_diff_density_max 0.269
_refine_diff_density_min -0.555
_refine_diff_density_rms 0.114
_refine_ls_extinction_method none
_refine_ls_goodness_of_fit_ref 1.073
_refine_ls_hydrogen_treatment mixed
_refine_ls_matrix_type full
_refine_ls_number_parameters 247
_refine_ls_number_reflns 3409
_refine_ls_number_restraints 0
_refine_ls_restrained_S_all 1.073
_refine_ls_R_factor_all 0.0545
_refine_ls_R_factor_gt 0.0442
_refine_ls_shift/su_max 0.000
_refine_ls_shift/su_mean 0.000
_refine_ls_structure_factor_coef Fsqd
_refine_ls_weighting_details 'calc w=1/[\s^2^(Fo^2^)+(0.0704P)^2^+0.4136P] where P=(Fo^2^+2Fc^2^)/3'
_refine_ls_weighting_scheme calc
_refine_ls_wR_factor_gt 0.1209
_refine_ls_wR_factor_ref 0.1307
_reflns_number_gt 2746
_reflns_number_total 3409
_reflns_threshold_expression >2sigma(I)
_cod_data_source_file c9dt02106j2.cif
_cod_data_source_block tyr_a
_cod_depositor_comments
;
The following automatic conversions were performed:

'_symmetry_cell_setting' value 'Monoclinic' changed to 'monoclinic'
according to
/home/data/users/saulius/crontab/automatic-downloads/rss-feeds/RSC/lib/dictionaries/cif_core.dic
dictionary named 'cif_core.dic' version 2.4.2 from 2011-04-26.

Automatic conversion script
Id: cif_fix_values 4973 2017-02-22 13:04:09Z antanas 

 Adding full bibliography for 7700253--7700255.cif.
;
_cod_original_sg_symbol_H-M 'P2(1)/n  '
_cod_database_code 7700253

loop_
_symmetry_equiv_pos_as_xyz
'x, y, z'
'-x+1/2, y+1/2, -z+1/2'
'-x, -y, -z'
'x-1/2, -y-1/2, z-1/2'

loop_
_atom_site_label
_atom_site_type_symbol
_atom_site_fract_x
_atom_site_fract_y
_atom_site_fract_z
_atom_site_U_iso_or_equiv
_atom_site_adp_type
_atom_site_occupancy
_atom_site_symmetry_multiplicity
_atom_site_calc_flag
_atom_site_refinement_flags
O1 O 0.02850(14) 0.05230(9) 0.12676(9) 0.0510(4) Uani 1 1 d .
H1 H 0.0084 0.0013 0.0884 0.077 Uiso 1 1 calc R
O2 O 0.23444(13) 0.23900(8) 0.46315(8) 0.0454(3) Uani 1 1 d .
H2 H 0.2475 0.2472 0.5278 0.068 Uiso 1 1 calc R
O3 O 0.16632(14) 0.49337(9) -0.03099(9) 0.0530(4) Uani 1 1 d .
O4 O 0.17979(15) 0.58271(9) 0.11775(9) 0.0540(4) Uani 1 1 d .
H3 H 0.2059 0.6288 0.0857 0.081 Uiso 1 1 calc R
O5 O 0.04043(14) 0.12177(9) -0.02659(8) 0.0518(4) Uani 1 1 d .
O6 O 0.20115(14) 0.40778(9) 0.46018(9) 0.0522(4) Uani 1 1 d .
N1 N 0.29024(14) 0.24361(13) 0.66831(11) 0.0466(4) Uani 1 1 d .
C1 C 0.14958(15) 0.40492(11) 0.12490(11) 0.0312(3) Uani 1 1 d .
C2 C 0.16650(15) 0.49731(11) 0.06193(11) 0.0353(3) Uani 1 1 d .
C3 C 0.16837(14) 0.32066(11) 0.29400(11) 0.0287(3) Uani 1 1 d .
C4 C 0.09384(14) 0.22601(11) 0.12841(11) 0.0301(3) Uani 1 1 d .
C5 C 0.12406(14) 0.22966(11) 0.23958(11) 0.0297(3) Uani 1 1 d .
H4 H 0.1145 0.1709 0.2776 0.036 Uiso 1 1 calc R
C6 C 0.10815(15) 0.31307(11) 0.07127(11) 0.0320(3) Uani 1 1 d .
H5 H 0.0901 0.3100 -0.0028 0.038 Uiso 1 1 calc R
C7 C 0.20403(15) 0.32575(11) 0.41495(11) 0.0324(3) Uani 1 1 d .
C8 C 0.17945(14) 0.40838(11) 0.23623(11) 0.0309(3) Uani 1 1 d .
H6 H 0.2070 0.4700 0.2720 0.037 Uiso 1 1 calc R
C9 C 0.05138(16) 0.12727(11) 0.07193(11) 0.0344(3) Uani 1 1 d .
C10 C 0.36434(15) 0.24886(14) 0.88931(12) 0.0392(4) Uani 1 1 d .
C11 C 0.37057(17) 0.15799(14) 0.83405(13) 0.0434(4) Uani 1 1 d .
H7 H 0.4003 0.0975 0.8714 0.052 Uiso 1 1 calc R
C12 C 0.40808(16) 0.25359(14) 1.00798(12) 0.0412(4) Uani 1 1 d .
C13 C 0.33248(18) 0.15807(15) 0.72354(14) 0.0479(4) Uani 1 1 d .
H8 H 0.3364 0.0971 0.6870 0.057 Uiso 1 1 calc R
C14 C 0.31656(19) 0.33608(15) 0.82809(14) 0.0503(4) Uani 1 1 d .
H9 H 0.3083 0.3979 0.8618 0.060 Uiso 1 1 calc R
C15 C 0.28157(19) 0.33137(16) 0.71821(14) 0.0520(5) Uani 1 1 d .
H10 H 0.2514 0.3904 0.6783 0.062 Uiso 1 1 calc R
C16 C 0.45150(19) 0.34594(16) 1.05975(15) 0.0532(5) Uani 1 1 d .
H11 H 0.4561 0.4044 1.0197 0.064 Uiso 1 1 calc R
C17 C 0.40370(19) 0.16728(17) 1.06953(14) 0.0529(5) Uani 1 1 d .
H12 H 0.3751 0.1046 1.0364 0.063 Uiso 1 1 calc R
C18 C 0.4880(2) 0.3520(2) 1.17054(16) 0.0655(6) Uani 1 1 d .
H13 H 0.5166 0.4144 1.2043 0.079 Uiso 1 1 calc R
C19 C 0.4822(2) 0.2665(2) 1.23032(15) 0.0685(7) Uani 1 1 d .
H14 H 0.5055 0.2709 1.3046 0.082 Uiso 1 1 calc R
C20 C 0.4419(2) 0.1740(2) 1.18046(16) 0.0681(6) Uani 1 1 d .
H15 H 0.4402 0.1155 1.2213 0.082 Uiso 1 1 calc R

loop_
_atom_site_aniso_label
_atom_site_aniso_U_11
_atom_site_aniso_U_22
_atom_site_aniso_U_33
_atom_site_aniso_U_23
_atom_site_aniso_U_13
_atom_site_aniso_U_12
O1 0.0893(10) 0.0293(6) 0.0302(6) -0.0036(4) 0.0101(6) -0.0152(6)
O2 0.0806(9) 0.0354(6) 0.0187(5) 0.0014(4) 0.0115(5) 0.0105(6)
O3 0.0950(10) 0.0378(7) 0.0290(6) 0.0038(5) 0.0220(6) -0.0015(6)
O4 0.0984(11) 0.0321(6) 0.0325(6) -0.0027(5) 0.0200(6) -0.0205(6)
O5 0.0919(10) 0.0361(6) 0.0237(6) -0.0061(5) 0.0105(6) -0.0127(6)
O6 0.0889(10) 0.0341(6) 0.0292(6) -0.0076(5) 0.0097(6) 0.0065(6)
N1 0.0436(8) 0.0694(10) 0.0266(7) -0.0032(7) 0.0096(6) -0.0044(7)
C1 0.0380(8) 0.0283(7) 0.0258(7) 0.0007(6) 0.0064(6) -0.0005(6)
C2 0.0443(9) 0.0317(8) 0.0271(7) 0.0006(6) 0.0055(6) -0.0027(6)
C3 0.0330(7) 0.0290(7) 0.0230(7) -0.0009(5) 0.0060(6) 0.0023(6)
C4 0.0352(8) 0.0271(7) 0.0247(7) -0.0029(5) 0.0031(6) 0.0011(6)
C5 0.0364(8) 0.0269(7) 0.0240(7) 0.0015(5) 0.0058(6) 0.0009(6)
C6 0.0409(8) 0.0323(8) 0.0197(7) -0.0003(5) 0.0037(6) -0.0001(6)
C7 0.0417(8) 0.0315(8) 0.0226(7) -0.0017(6) 0.0066(6) 0.0012(6)
C8 0.0379(8) 0.0272(7) 0.0252(7) -0.0033(5) 0.0052(6) -0.0024(6)
C9 0.0461(9) 0.0285(7) 0.0245(7) -0.0012(6) 0.0031(6) -0.0018(6)
C10 0.0376(8) 0.0550(10) 0.0258(8) -0.0041(7) 0.0104(6) -0.0037(7)
C11 0.0463(9) 0.0521(10) 0.0310(8) -0.0035(7) 0.0096(7) -0.0036(8)
C12 0.0373(8) 0.0608(11) 0.0260(8) -0.0053(7) 0.0096(6) -0.0006(7)
C13 0.0492(10) 0.0601(11) 0.0350(9) -0.0144(8) 0.0131(8) -0.0086(8)
C14 0.0601(11) 0.0579(11) 0.0324(9) -0.0048(8) 0.0125(8) 0.0063(9)
C15 0.0586(11) 0.0647(12) 0.0315(9) 0.0047(8) 0.0106(8) 0.0070(9)
C16 0.0551(11) 0.0650(12) 0.0368(9) -0.0096(8) 0.0085(8) 0.0023(9)
C17 0.0523(10) 0.0741(13) 0.0329(9) 0.0020(8) 0.0132(8) -0.0091(9)
C18 0.0584(12) 0.0898(16) 0.0418(11) -0.0279(11) 0.0037(9) 0.0063(11)
C19 0.0583(12) 0.123(2) 0.0235(9) -0.0086(11) 0.0096(8) 0.0089(13)
C20 0.0645(13) 0.1057(19) 0.0360(10) 0.0128(11) 0.0175(9) -0.0053(12)

loop_
_atom_type_symbol
_atom_type_description
_atom_type_scat_dispersion_real
_atom_type_scat_dispersion_imag
_atom_type_scat_source
C C 0.0033 0.0016 'International Tables Vol C Tables 4.2.6.8 and 6.1.1.4'
H H 0.0000 0.0000 'International Tables Vol C Tables 4.2.6.8 and 6.1.1.4'
N N 0.0061 0.0033 'International Tables Vol C Tables 4.2.6.8 and 6.1.1.4'
O O 0.0106 0.0060 'International Tables Vol C Tables 4.2.6.8 and 6.1.1.4'

loop_
_geom_angle_atom_site_label_1
_geom_angle_atom_site_label_2
_geom_angle_atom_site_label_3
_geom_angle
C9 O1 H1 109.5
C7 O2 H2 109.5
C2 O4 H3 109.5
C15 N1 C13 120.69(14)
C6 C1 C8 119.83(13)
C6 C1 C2 118.88(13)
C8 C1 C2 121.24(13)
O3 C2 O4 124.03(14)
O3 C2 C1 123.32(14)
O4 C2 C1 112.64(12)
C8 C3 C5 119.25(13)
C8 C3 C7 119.60(12)
C5 C3 C7 121.14(12)
C6 C4 C5 120.22(13)
C6 C4 C9 120.15(12)
C5 C4 C9 119.58(13)
C3 C5 C4 120.32(13)
C3 C5 H4 119.8
C4 C5 H4 119.8
C4 C6 C1 119.79(13)
C4 C6 H5 120.1
C1 C6 H5 120.1
O6 C7 O2 124.39(13)
O6 C7 C3 120.47(13)
O2 C7 C3 115.13(12)
C3 C8 C1 120.55(13)
C3 C8 H6 119.7
C1 C8 H6 119.7
O5 C9 O1 123.59(13)
O5 C9 C4 118.88(13)
O1 C9 C4 117.53(13)
C11 C10 C14 117.00(15)
C11 C10 C12 121.79(16)
C14 C10 C12 121.20(15)
C13 C11 C10 119.71(17)
C13 C11 H7 120.1
C10 C11 H7 120.1
C17 C12 C16 118.50(16)
C17 C12 C10 121.16(16)
C16 C12 C10 120.31(16)
N1 C13 C11 121.29(16)
N1 C13 H8 119.4
C11 C13 H8 119.4
C15 C14 C10 120.45(17)
C15 C14 H9 119.8
C10 C14 H9 119.8
N1 C15 C14 120.84(18)
N1 C15 H10 119.6
C14 C15 H10 119.6
C18 C16 C12 120.7(2)
C18 C16 H11 119.6
C12 C16 H11 119.6
C12 C17 C20 120.2(2)
C12 C17 H12 119.9
C20 C17 H12 119.9
C19 C18 C16 120.2(2)
C19 C18 H13 119.9
C16 C18 H13 119.9
C18 C19 C20 119.84(17)
C18 C19 H14 120.1
C20 C19 H14 120.1
C19 C20 C17 120.5(2)
C19 C20 H15 119.8
C17 C20 H15 119.8

loop_
_geom_bond_atom_site_label_1
_geom_bond_atom_site_label_2
_geom_bond_distance
O1 C9 1.2694(19)
O1 H1 0.8200
O2 C7 1.2841(18)
O2 H2 0.8200
O3 C2 1.2104(18)
O4 C2 1.3103(18)
O4 H3 0.8200
O5 C9 1.2570(18)
O6 C7 1.2205(18)
N1 C15 1.326(2)
N1 C13 1.329(2)
C1 C6 1.388(2)
C1 C8 1.3942(19)
C1 C2 1.491(2)
C3 C8 1.387(2)
C3 C5 1.388(2)
C3 C7 1.5135(19)
C4 C6 1.384(2)
C4 C5 1.3922(19)
C4 C9 1.4819(19)
C5 H4 0.9300
C6 H5 0.9300
C8 H6 0.9300
C10 C11 1.392(2)
C10 C14 1.394(3)
C10 C12 1.484(2)
C11 C13 1.380(2)
C11 H7 0.9300
C12 C17 1.385(3)
C12 C16 1.387(3)
C13 H8 0.9300
C14 C15 1.374(2)
C14 H9 0.9300
C15 H10 0.9300
C16 C18 1.386(3)
C16 H11 0.9300
C17 C20 1.388(3)
C17 H12 0.9300
C18 C19 1.366(3)
C18 H13 0.9300
C19 C20 1.373(4)
C19 H14 0.9300
C20 H15 0.9300
